data_2230695
loop_
_publ_author_name
'Tian, Dan-Li'
'Luo, Gang'
'Chen, Hong'
'Tang, Xiao-Wei'
'Liu, Yong-Feng'

_publ_section_title
;
 <i>N</i>-Cyclohexyl-2-(5-fluoro-1<i>H</i>-indol-3-yl)-2-oxoacetamide
;
_journal_coeditor_code HG5056
_journal_issue 7
_journal_name_full 'Acta Crystallographica Section E'
_journal_page_first o1851
_journal_paper_doi 10.1107/S1600536811024299
_journal_volume 67
_journal_year 2011
_chemical_formula_iupac 'C16 H17 F N2 O2'
_chemical_formula_moiety 'C16 H17 F N2 O2'
_chemical_formula_sum 'C16 H17 F N2 O2'
_chemical_formula_weight 288.32
_chemical_name_systematic
;
<i>N</i>-Cyclohexyl-2-(5-fluoro-1<i>H</i>-indol-3-yl)-2-oxoacetamide
;
_space_group_IT_number 14
_symmetry_cell_setting monoclinic
_symmetry_space_group_name_Hall '-P 2ybc'
_symmetry_space_group_name_H-M 'P 1 21/c 1'
_atom_sites_solution_hydrogens geom
_atom_sites_solution_primary direct
_atom_sites_solution_secondary difmap
_audit_creation_method SHELXL-97
_cell_angle_alpha 90.00
_cell_angle_beta 96.639(5)
_cell_angle_gamma 90.00
_cell_formula_units_Z 4
_cell_length_a 11.5065(15)
_cell_length_b 9.7666(12)
_cell_length_c 12.3139(16)
_cell_measurement_reflns_used 5346
_cell_measurement_temperature 113(2)
_cell_measurement_theta_max 29.1
_cell_measurement_theta_min 1.7
_cell_volume 1374.5(3)
_computing_cell_refinement 'CrystalClear (Rigaku, 2005)'
_computing_data_collection 'CrystalClear (Rigaku, 2005)'
_computing_data_reduction 'CrystalClear (Rigaku, 2005)'
_computing_molecular_graphics 'SHELXTL (Sheldrick, 2008)'
_computing_publication_material 'SHELXTL (Sheldrick, 2008)'
_computing_structure_refinement 'SHELXL97 (Sheldrick, 2008)'
_computing_structure_solution 'SHELXS97 (Sheldrick, 2008)'
_diffrn_ambient_temperature 113(2)
_diffrn_detector_area_resol_mean 14.63
_diffrn_measured_fraction_theta_full 0.995
_diffrn_measured_fraction_theta_max 0.995
_diffrn_measurement_device_type 'Rigaku Saturn CCD area-detector'
_diffrn_measurement_method '\w and \f'
_diffrn_radiation_monochromator multilayer
_diffrn_radiation_source 'rotating anode'
_diffrn_radiation_type MoK\a
_diffrn_radiation_wavelength 0.71073
_diffrn_reflns_av_R_equivalents 0.0351
_diffrn_reflns_av_sigmaI/netI 0.0334
_diffrn_reflns_limit_h_max 15
_diffrn_reflns_limit_h_min -15
_diffrn_reflns_limit_k_max 13
_diffrn_reflns_limit_k_min -12
_diffrn_reflns_limit_l_max 16
_diffrn_reflns_limit_l_min -16
_diffrn_reflns_number 18432
_diffrn_reflns_theta_full 29.22
_diffrn_reflns_theta_max 29.22
_diffrn_reflns_theta_min 2.67
_diffrn_standards_decay_% 0
_diffrn_standards_interval_count 0
_diffrn_standards_interval_time 0
_diffrn_standards_number 0
_exptl_absorpt_coefficient_mu 0.102
_exptl_absorpt_correction_T_max 0.9879
_exptl_absorpt_correction_T_min 0.9799
_exptl_absorpt_correction_type multi-scan
_exptl_absorpt_process_details '(CrystalClear; Rigaku, 2005)'
_exptl_crystal_colour Colorless
_exptl_crystal_density_diffrn 1.393
_exptl_crystal_density_method 'not measured'
_exptl_crystal_description Prism
_exptl_crystal_F_000 608
_exptl_crystal_size_max 0.20
_exptl_crystal_size_mid 0.16
_exptl_crystal_size_min 0.12
_refine_diff_density_max 0.271
_refine_diff_density_min -0.281
_refine_ls_extinction_method none
_refine_ls_goodness_of_fit_ref 1.043
_refine_ls_hydrogen_treatment mixed
_refine_ls_matrix_type full
_refine_ls_number_parameters 198
_refine_ls_number_reflns 3717
_refine_ls_number_restraints 0
_refine_ls_restrained_S_all 1.043
_refine_ls_R_factor_all 0.0448
_refine_ls_R_factor_gt 0.0365
_refine_ls_shift/su_max 0.001
_refine_ls_shift/su_mean 0.000
_refine_ls_structure_factor_coef Fsqd
_refine_ls_weighting_details 'calc w=1/[\s^2^(Fo^2^)+(0.0605P)^2^] where P=(Fo^2^+2Fc^2^)/3'
_refine_ls_weighting_scheme calc
_refine_ls_wR_factor_gt 0.0943
_refine_ls_wR_factor_ref 0.0984
_reflns_number_gt 3007
_reflns_number_total 3717
_reflns_threshold_expression I>2\s(I)
_cod_data_source_file hg5056.cif
_cod_data_source_block I
_cod_original_sg_symbol_H-M 'P 21/c'
_cod_database_code 2230695
_cod_database_fobs_code 2230695

loop_
_symmetry_equiv_pos_as_xyz
'x, y, z'
'-x, y+1/2, -z+1/2'
'-x, -y, -z'
'x, -y-1/2, z-1/2'

loop_
_atom_site_type_symbol
_atom_site_label
_atom_site_fract_x
_atom_site_fract_y
_atom_site_fract_z
_atom_site_U_iso_or_equiv
_atom_site_adp_type
_atom_site_calc_flag
_atom_site_refinement_flags
_atom_site_occupancy
_atom_site_symmetry_multiplicity
_atom_site_disorder_assembly
_atom_site_disorder_group
F F1 -0.25500(5) 1.05586(6) 0.22558(5) 0.02199(16) Uani d . 1 1 . .
O O1 0.03563(6) 0.68310(7) 0.38752(6) 0.01933(17) Uani d . 1 1 . .
O O2 0.10442(6) 0.59789(7) 0.66261(6) 0.01922(17) Uani d . 1 1 . .
N N1 -0.11616(7) 0.93484(9) 0.65153(7) 0.01534(18) Uani d . 1 1 . .
N N2 0.18874(7) 0.53328(8) 0.51269(7) 0.01509(18) Uani d . 1 1 . .
C C1 -0.16319(8) 0.97805(10) 0.54839(8) 0.0138(2) Uani d . 1 1 . .
C C2 -0.24187(9) 1.08328(10) 0.51989(8) 0.0164(2) Uani d . 1 1 . .
H H2A -0.2737 1.1364 0.5739 0.020 Uiso calc R 1 1 . .
C C3 -0.27217(8) 1.10769(10) 0.40949(8) 0.0167(2) Uani d . 1 1 . .
H H3 -0.3255 1.1788 0.3859 0.020 Uiso calc R 1 1 . .
C C4 -0.22354(9) 1.02687(10) 0.33359(8) 0.0156(2) Uani d . 1 1 . .
C C5 -0.14663(8) 0.92118(9) 0.35915(8) 0.0140(2) Uani d . 1 1 . .
H H5 -0.1162 0.8682 0.3042 0.017 Uiso calc R 1 1 . .
C C6 -0.11544(8) 0.89560(9) 0.47050(8) 0.01231(19) Uani d . 1 1 . .
C C7 -0.03768(8) 0.79970(10) 0.53188(7) 0.01268(19) Uani d . 1 1 . .
C C8 -0.04120(8) 0.83109(9) 0.64156(8) 0.0141(2) Uani d . 1 1 . .
H H8 0.0030 0.7858 0.7009 0.017 Uiso calc R 1 1 . .
C C9 0.03360(8) 0.69899(10) 0.48630(7) 0.01308(19) Uani d . 1 1 . .
C C10 0.11288(8) 0.60472(9) 0.56399(8) 0.0135(2) Uani d . 1 1 . .
C C11 0.26943(8) 0.43341(10) 0.56915(8) 0.0150(2) Uani d . 1 1 . .
H H11 0.2231 0.3700 0.6112 0.018 Uiso calc R 1 1 . .
C C12 0.36197(9) 0.50230(11) 0.64966(9) 0.0204(2) Uani d . 1 1 . .
H H12A 0.3235 0.5562 0.7034 0.024 Uiso calc R 1 1 . .
H H12B 0.4092 0.5657 0.6099 0.024 Uiso calc R 1 1 . .
C C13 0.44143(10) 0.39422(12) 0.70913(9) 0.0249(3) Uani d . 1 1 . .
H H13A 0.5025 0.4399 0.7597 0.030 Uiso calc R 1 1 . .
H H13B 0.3948 0.3352 0.7530 0.030 Uiso calc R 1 1 . .
C C14 0.49948(9) 0.30599(11) 0.62842(9) 0.0229(2) Uani d . 1 1 . .
H H14A 0.5538 0.3632 0.5912 0.028 Uiso calc R 1 1 . .
H H14B 0.5457 0.2328 0.6688 0.028 Uiso calc R 1 1 . .
C C15 0.40945(9) 0.24164(10) 0.54345(9) 0.0205(2) Uani d . 1 1 . .
H H15A 0.3630 0.1735 0.5795 0.025 Uiso calc R 1 1 . .
H H15B 0.4503 0.1930 0.4884 0.025 Uiso calc R 1 1 . .
C C16 0.32700(8) 0.34877(10) 0.48594(8) 0.0168(2) Uani d . 1 1 . .
H H16A 0.3716 0.4100 0.4418 0.020 Uiso calc R 1 1 . .
H H16B 0.2659 0.3024 0.4358 0.020 Uiso calc R 1 1 . .
H H1 -0.1231(12) 0.9799(14) 0.7178(12) 0.043(4) Uiso d . 1 1 . .
H H2 0.1848(11) 0.5448(12) 0.4395(11) 0.027(3) Uiso d . 1 1 . .

loop_
_atom_site_aniso_label
_atom_site_aniso_U_11
_atom_site_aniso_U_22
_atom_site_aniso_U_33
_atom_site_aniso_U_12
_atom_site_aniso_U_13
_atom_site_aniso_U_23
F1 0.0241(3) 0.0273(3) 0.0137(3) 0.0058(3) -0.0016(2) 0.0056(2)
O1 0.0251(4) 0.0224(4) 0.0100(3) 0.0067(3) 0.0000(3) -0.0008(3)
O2 0.0269(4) 0.0197(4) 0.0110(3) 0.0042(3) 0.0019(3) 0.0041(3)
N1 0.0181(4) 0.0177(4) 0.0103(4) -0.0015(3) 0.0018(3) -0.0032(3)
N2 0.0171(4) 0.0157(4) 0.0121(4) 0.0022(3) -0.0002(3) 0.0017(3)
C1 0.0145(4) 0.0148(5) 0.0118(4) -0.0030(4) 0.0008(3) -0.0013(3)
C2 0.0154(5) 0.0157(5) 0.0187(5) -0.0010(4) 0.0035(4) -0.0036(4)
C3 0.0141(5) 0.0144(5) 0.0214(5) 0.0009(4) 0.0011(4) 0.0006(4)
C4 0.0160(5) 0.0179(5) 0.0123(5) -0.0020(4) -0.0013(3) 0.0023(4)
C5 0.0153(5) 0.0148(5) 0.0119(5) -0.0015(4) 0.0013(3) -0.0011(3)
C6 0.0129(4) 0.0124(4) 0.0116(4) -0.0022(4) 0.0014(3) -0.0004(3)
C7 0.0143(4) 0.0132(4) 0.0102(4) -0.0028(4) 0.0002(3) 0.0004(3)
C8 0.0154(4) 0.0150(5) 0.0116(5) -0.0027(4) 0.0006(3) -0.0001(3)
C9 0.0149(4) 0.0136(4) 0.0102(4) -0.0024(4) -0.0006(3) 0.0005(3)
C10 0.0162(5) 0.0116(4) 0.0122(4) -0.0025(4) 0.0000(3) 0.0007(3)
C11 0.0148(5) 0.0143(5) 0.0154(5) 0.0006(4) -0.0010(4) 0.0022(4)
C12 0.0193(5) 0.0202(5) 0.0200(5) 0.0004(4) -0.0041(4) -0.0017(4)
C13 0.0211(5) 0.0283(6) 0.0230(6) 0.0024(5) -0.0071(4) 0.0016(4)
C14 0.0163(5) 0.0217(5) 0.0295(6) 0.0023(4) -0.0027(4) 0.0053(4)
C15 0.0173(5) 0.0164(5) 0.0277(6) 0.0010(4) 0.0020(4) 0.0012(4)
C16 0.0154(5) 0.0162(5) 0.0185(5) -0.0009(4) 0.0007(4) 0.0003(4)

loop_
_atom_type_symbol
_atom_type_description
_atom_type_scat_dispersion_real
_atom_type_scat_dispersion_imag
_atom_type_scat_source
C C 0.0033 0.0016 'International Tables Vol C Tables 4.2.6.8 and 6.1.1.4'
H H 0.0000 0.0000 'International Tables Vol C Tables 4.2.6.8 and 6.1.1.4'
N N 0.0061 0.0033 'International Tables Vol C Tables 4.2.6.8 and 6.1.1.4'
O O 0.0106 0.0060 'International Tables Vol C Tables 4.2.6.8 and 6.1.1.4'
F F 0.0171 0.0103 'International Tables Vol C Tables 4.2.6.8 and 6.1.1.4'

loop_
_geom_angle_atom_site_label_1
_geom_angle_atom_site_label_2
_geom_angle_atom_site_label_3
_geom_angle_site_symmetry_1
_geom_angle_site_symmetry_3
_geom_angle
_geom_angle_publ_flag
C8 N1 C1 . . 109.38(8) ?
C8 N1 H1 . . 123.5(9) ?
C1 N1 H1 . . 126.2(9) ?
C10 N2 C11 . . 122.51(8) ?
C10 N2 H2 . . 116.5(8) ?
C11 N2 H2 . . 120.8(8) ?
N1 C1 C2 . . 129.11(9) ?
N1 C1 C6 . . 107.90(9) ?
C2 C1 C6 . . 122.99(9) ?
C3 C2 C1 . . 117.30(9) ?
C3 C2 H2A . . 121.3 ?
C1 C2 H2A . . 121.3 ?
C2 C3 C4 . . 119.17(9) ?
C2 C3 H3 . . 120.4 ?
C4 C3 H3 . . 120.4 ?
F1 C4 C5 . . 118.04(9) ?
F1 C4 C3 . . 117.05(9) ?
C5 C4 C3 . . 124.91(9) ?
C4 C5 C6 . . 116.40(9) ?
C4 C5 H5 . . 121.8 ?
C6 C5 H5 . . 121.8 ?
C5 C6 C1 . . 119.23(9) ?
C5 C6 C7 . . 134.48(9) ?
C1 C6 C7 . . 106.27(8) ?
C8 C7 C9 . . 127.81(9) ?
C8 C7 C6 . . 106.20(8) ?
C9 C7 C6 . . 125.88(8) ?
N1 C8 C7 . . 110.23(8) ?
N1 C8 H8 . . 124.9 ?
C7 C8 H8 . . 124.9 ?
O1 C9 C7 . . 123.40(9) ?
O1 C9 C10 . . 117.35(8) ?
C7 C9 C10 . . 119.25(8) ?
O2 C10 N2 . . 124.75(9) ?
O2 C10 C9 . . 122.28(8) ?
N2 C10 C9 . . 112.97(8) ?
N2 C11 C12 . . 111.79(8) ?
N2 C11 C16 . . 110.02(8) ?
C12 C11 C16 . . 110.54(8) ?
N2 C11 H11 . . 108.1 ?
C12 C11 H11 . . 108.1 ?
C16 C11 H11 . . 108.1 ?
C11 C12 C13 . . 109.95(8) ?
C11 C12 H12A . . 109.7 ?
C13 C12 H12A . . 109.7 ?
C11 C12 H12B . . 109.7 ?
C13 C12 H12B . . 109.7 ?
H12A C12 H12B . . 108.2 ?
C14 C13 C12 . . 111.15(9) ?
C14 C13 H13A . . 109.4 ?
C12 C13 H13A . . 109.4 ?
C14 C13 H13B . . 109.4 ?
C12 C13 H13B . . 109.4 ?
H13A C13 H13B . . 108.0 ?
C15 C14 C13 . . 111.51(8) ?
C15 C14 H14A . . 109.3 ?
C13 C14 H14A . . 109.3 ?
C15 C14 H14B . . 109.3 ?
C13 C14 H14B . . 109.3 ?
H14A C14 H14B . . 108.0 ?
C14 C15 C16 . . 111.87(8) ?
C14 C15 H15A . . 109.2 ?
C16 C15 H15A . . 109.2 ?
C14 C15 H15B . . 109.2 ?
C16 C15 H15B . . 109.2 ?
H15A C15 H15B . . 107.9 ?
C11 C16 C15 . . 110.71(8) ?
C11 C16 H16A . . 109.5 ?
C15 C16 H16A . . 109.5 ?
C11 C16 H16B . . 109.5 ?
C15 C16 H16B . . 109.5 ?
H16A C16 H16B . . 108.1 ?

loop_
_geom_bond_atom_site_label_1
_geom_bond_atom_site_label_2
_geom_bond_site_symmetry_2
_geom_bond_distance
_geom_bond_publ_flag
F1 C4 . 1.3671(11) ?
O1 C9 . 1.2291(11) ?
O2 C10 . 1.2313(12) ?
N1 C8 . 1.3454(13) ?
N1 C1 . 1.3874(12) ?
N1 H1 . 0.939(14) ?
N2 C10 . 1.3324(13) ?
N2 C11 . 1.4655(12) ?
N2 H2 . 0.905(13) ?
C1 C2 . 1.3877(14) ?
C1 C6 . 1.4113(13) ?
C2 C3 . 1.3846(14) ?
C2 H2A . 0.9500 ?
C3 C4 . 1.3895(14) ?
C3 H3 . 0.9500 ?
C4 C5 . 1.3723(14) ?
C5 C6 . 1.3992(13) ?
C5 H5 . 0.9500 ?
C6 C7 . 1.4466(13) ?
C7 C8 . 1.3901(13) ?
C7 C9 . 1.4358(14) ?
C8 H8 . 0.9500 ?
C9 C10 . 1.5470(13) ?
C11 C12 . 1.5249(14) ?
C11 C16 . 1.5261(14) ?
C11 H11 . 1.0000 ?
C12 C13 . 1.5270(14) ?
C12 H12A . 0.9900 ?
C12 H12B . 0.9900 ?
C13 C14 . 1.5265(16) ?
C13 H13A . 0.9900 ?
C13 H13B . 0.9900 ?
C14 C15 . 1.5206(14) ?
C14 H14A . 0.9900 ?
C14 H14B . 0.9900 ?
C15 C16 . 1.5300(13) ?
C15 H15A . 0.9900 ?
C15 H15B . 0.9900 ?
C16 H16A . 0.9900 ?
C16 H16B . 0.9900 ?

loop_
_geom_hbond_atom_site_label_D
_geom_hbond_atom_site_label_H
_geom_hbond_atom_site_label_A
_geom_hbond_site_symmetry_A
_geom_hbond_distance_DH
_geom_hbond_distance_HA
_geom_hbond_distance_DA
_geom_hbond_angle_DHA
N2 H2 F1 2_545 0.905(13) 2.275(13) 3.1234(11) 156.1(11)
N1 H1 O2 2_556 0.939(14) 1.863(14) 2.7786(11) 164.5(13)
C8 H8 O1 4_576 0.95 2.31 3.0586(12) 135.8

loop_
_geom_torsion_atom_site_label_1
_geom_torsion_atom_site_label_2
_geom_torsion_atom_site_label_3
_geom_torsion_atom_site_label_4
_geom_torsion_site_symmetry_1
_geom_torsion_site_symmetry_2
_geom_torsion_site_symmetry_3
_geom_torsion_site_symmetry_4
_geom_torsion
_geom_torsion_publ_flag
C8 N1 C1 C2 . . . . -178.59(10) ?
C8 N1 C1 C6 . . . . 0.56(11) ?
N1 C1 C2 C3 . . . . 178.08(9) ?
C6 C1 C2 C3 . . . . -0.96(14) ?
C1 C2 C3 C4 . . . . 0.18(14) ?
C2 C3 C4 F1 . . . . -179.24(8) ?
C2 C3 C4 C5 . . . . 0.59(15) ?
F1 C4 C5 C6 . . . . 179.28(8) ?
C3 C4 C5 C6 . . . . -0.55(15) ?
C4 C5 C6 C1 . . . . -0.23(13) ?
C4 C5 C6 C7 . . . . -178.32(10) ?
N1 C1 C6 C5 . . . . -178.22(8) ?
C2 C1 C6 C5 . . . . 1.00(14) ?
N1 C1 C6 C7 . . . . 0.37(10) ?
C2 C1 C6 C7 . . . . 179.58(9) ?
C5 C6 C7 C8 . . . . 177.15(10) ?
C1 C6 C7 C8 . . . . -1.12(10) ?
C5 C6 C7 C9 . . . . 0.74(17) ?
C1 C6 C7 C9 . . . . -177.53(9) ?
C1 N1 C8 C7 . . . . -1.32(11) ?
C9 C7 C8 N1 . . . . 177.83(9) ?
C6 C7 C8 N1 . . . . 1.51(10) ?
C8 C7 C9 O1 . . . . -175.91(9) ?
C6 C7 C9 O1 . . . . -0.28(16) ?
C8 C7 C9 C10 . . . . 3.92(15) ?
C6 C7 C9 C10 . . . . 179.56(8) ?
C11 N2 C10 O2 . . . . 2.07(15) ?
C11 N2 C10 C9 . . . . -177.56(8) ?
O1 C9 C10 O2 . . . . -168.77(9) ?
C7 C9 C10 O2 . . . . 11.39(14) ?
O1 C9 C10 N2 . . . . 10.87(12) ?
C7 C9 C10 N2 . . . . -168.98(9) ?
C10 N2 C11 C12 . . . . -68.08(12) ?
C10 N2 C11 C16 . . . . 168.70(8) ?
N2 C11 C12 C13 . . . . 178.16(8) ?
C16 C11 C12 C13 . . . . -58.92(11) ?
C11 C12 C13 C14 . . . . 57.56(12) ?
C12 C13 C14 C15 . . . . -54.88(12) ?
C13 C14 C15 C16 . . . . 53.30(12) ?
N2 C11 C16 C15 . . . . -178.68(8) ?
C12 C11 C16 C15 . . . . 57.37(11) ?
C14 C15 C16 C11 . . . . -54.54(11) ?

loop_
_cod_related_entry_id
_cod_related_entry_database
_cod_related_entry_code
1 ChemSpider 30656777
